data_7044458
loop_
_publ_author_name
'Gao, Tao-Bao'
'Qu, Zhong-Ze'
'Tang, Zhe'
'Cao, Deng-Ke'

_publ_section_title
;
 Cyclometalated Ir(III) complexes incorporating photoactive
 anthracene-based ligand: syntheses, crystal structures and luminescence
 switching by light irradiation
;
_journal_name_full 'Dalton Trans.'
_journal_paper_doi 10.1039/C7DT02967E
_journal_year 2017
_chemical_formula_moiety 'C49 H32 Ir N6,F6 P, C4 H8 O2, C H4 O'
_chemical_formula_sum 'C54 H44 F6 Ir N6 O3 P'
_chemical_formula_weight 1162.12
_space_group_crystal_system monoclinic
_space_group_IT_number 14
_space_group_name_Hall '-P 2yn'
_space_group_name_H-M_alt 'P 1 21/n 1'
_symmetry_space_group_name_Hall '-P 2yn'
_symmetry_space_group_name_H-M 'P 1 21/n 1'
_atom_sites_solution_hydrogens mixed
_audit_creation_method SHELXL-2014/6
_audit_update_record
;
2017-08-05 deposited with the CCDC.
2017-10-10 downloaded from the CCDC.
;
_cell_angle_alpha 90
_cell_angle_beta 99.594(2)
_cell_angle_gamma 90
_cell_formula_units_Z 4
_cell_length_a 13.0563(8)
_cell_length_b 13.9709(9)
_cell_length_c 26.8378(17)
_cell_measurement_reflns_used 13588
_cell_measurement_temperature 296(2)
_cell_measurement_theta_max 26.99
_cell_measurement_theta_min 2.37
_cell_volume 4827.0(5)
_computing_cell_refinement SMART
_computing_data_collection 'SMART (Bruker, 2000)'
_computing_data_reduction 'SAINT (Bruker, 2000)'
_computing_molecular_graphics SHELXTL
_computing_publication_material SHELXTL
_computing_structure_refinement 'SHELXL-2014/6 (Sheldrick, 2014)'
_computing_structure_solution 'SHELXTL (Bruker, 2000)'
_diffrn_ambient_temperature 296(2)
_diffrn_measured_fraction_theta_full 0.998
_diffrn_measured_fraction_theta_max 0.996
_diffrn_measurement_device_type 'Bruker Smart Aepex CCD area detector'
_diffrn_measurement_method 'phi and omega scans'
_diffrn_radiation_type MoK\a
_diffrn_radiation_wavelength 0.71073
_diffrn_reflns_av_R_equivalents 0.0462
_diffrn_reflns_av_unetI/netI 0.0486
_diffrn_reflns_Laue_measured_fraction_full 0.998
_diffrn_reflns_Laue_measured_fraction_max 0.996
_diffrn_reflns_limit_h_max 13
_diffrn_reflns_limit_h_min -16
_diffrn_reflns_limit_k_max 17
_diffrn_reflns_limit_k_min -18
_diffrn_reflns_limit_l_max 34
_diffrn_reflns_limit_l_min -34
_diffrn_reflns_number 40483
_diffrn_reflns_point_group_measured_fraction_full 0.998
_diffrn_reflns_point_group_measured_fraction_max 0.996
_diffrn_reflns_theta_full 25.242
_diffrn_reflns_theta_max 27.595
_diffrn_reflns_theta_min 2.151
_diffrn_source 'fine-focus sealed tube'
_exptl_absorpt_coefficient_mu 2.874
_exptl_absorpt_correction_T_max 0.631
_exptl_absorpt_correction_T_min 0.543
_exptl_absorpt_correction_type multi-scan
_exptl_absorpt_process_details 'SADABS, Bruker(2000)'
_exptl_crystal_colour yellow
_exptl_crystal_density_diffrn 1.599
_exptl_crystal_density_method 'not measured'
_exptl_crystal_description blocky
_exptl_crystal_F_000 2320
_exptl_crystal_size_max 0.22
_exptl_crystal_size_mid 0.18
_exptl_crystal_size_min 0.16
_refine_diff_density_max 1.645
_refine_diff_density_min -0.987
_refine_diff_density_rms 0.100
_refine_ls_extinction_method none
_refine_ls_goodness_of_fit_ref 1.016
_refine_ls_hydrogen_treatment constr
_refine_ls_matrix_type full
_refine_ls_number_parameters 653
_refine_ls_number_reflns 11143
_refine_ls_number_restraints 23
_refine_ls_restrained_S_all 1.016
_refine_ls_R_factor_all 0.0669
_refine_ls_R_factor_gt 0.0414
_refine_ls_shift/su_max 0.001
_refine_ls_shift/su_mean 0.000
_refine_ls_structure_factor_coef Fsqd
_refine_ls_weighting_details 'w=1/[\s^2^(Fo^2^)+(0.0710P)^2^] where P=(Fo^2^+2Fc^2^)/3'
_refine_ls_weighting_scheme calc
_refine_ls_wR_factor_gt 0.1044
_refine_ls_wR_factor_ref 0.1168
_reflns_Friedel_coverage 0.000
_reflns_number_gt 8242
_reflns_number_total 11143
_reflns_threshold_expression 'I > 2\s(I)'
_cod_data_source_file c7dt02967e2.cif
_cod_data_source_block 2_CCDC1
_cod_database_code 7044458
_shelx_space_group_comment
;
The symmetry employed for this shelxl refinement is uniquely defined
by the following loop, which should always be used as a source of
symmetry information in preference to the above space-group names.
They are only intended as comments.
;
_shelxl_version_number 2014/6

loop_
_space_group_symop_operation_xyz
'x, y, z'
'-x+1/2, y+1/2, -z+1/2'
'-x, -y, -z'
'x-1/2, -y-1/2, z-1/2'

loop_
_atom_site_label
_atom_site_type_symbol
_atom_site_fract_x
_atom_site_fract_y
_atom_site_fract_z
_atom_site_U_iso_or_equiv
_atom_site_adp_type
_atom_site_occupancy
_atom_site_site_symmetry_order
_atom_site_calc_flag
_atom_site_refinement_flags_posn
_atom_site_refinement_flags_adp
_atom_site_refinement_flags_occupancy
_atom_site_disorder_assembly
_atom_site_disorder_group
Ir1 Ir 0.79910(2) 0.22027(2) 0.85364(2) 0.03558(7) Uani 1 1 d . . . . .
P1 P 0.81581(17) 0.27620(13) 0.10110(8) 0.0774(6) Uani 1 1 d . . . . .
F1 F 0.8765(7) 0.2253(4) 0.0642(3) 0.173(4) Uani 1 1 d . . . . .
F2 F 0.8750(5) 0.2189(3) 0.1482(2) 0.1221(19) Uani 1 1 d . . . . .
F3 F 0.7462(8) 0.3226(7) 0.1340(3) 0.217(4) Uani 1 1 d . . . . .
F4 F 0.7563(6) 0.3305(5) 0.05432(19) 0.168(3) Uani 1 1 d . . . . .
F5 F 0.7415(7) 0.1875(5) 0.0918(3) 0.184(3) Uani 1 1 d . . . . .
F6 F 0.8913(8) 0.3585(5) 0.1132(4) 0.256(5) Uani 1 1 d . . . . .
O1 O 0.3837(6) 0.1779(5) 0.0726(3) 0.144(3) Uani 1 1 d . . . . .
O2 O 0.3158(5) 0.3093(5) 0.0966(3) 0.117(2) Uani 1 1 d . . . . .
O3 O 0.5221(4) 0.0293(4) 0.09445(18) 0.0935(16) Uani 1 1 d . . . . .
H3B H 0.4827 0.0761 0.0840 0.112 Uiso 1 1 d R U . . .
N1 N 0.6996(3) 0.1489(3) 0.79893(14) 0.0379(9) Uani 1 1 d . . . . .
N2 N 0.9039(3) 0.3005(3) 0.90163(16) 0.0428(9) Uani 1 1 d . . . . .
N3 N 0.8710(3) 0.0947(3) 0.89098(14) 0.0363(8) Uani 1 1 d . . . . .
N4 N 0.7017(3) 0.1906(3) 0.90830(15) 0.0398(9) Uani 1 1 d . . . . .
N5 N 0.8241(3) -0.1194(3) 1.03245(14) 0.0421(9) Uani 1 1 d . . . . .
N6 N 0.6872(3) -0.0351(3) 1.04734(14) 0.0423(9) Uani 1 1 d . . . . .
H6A H 0.6355 -0.0180 1.0614 0.051 Uiso 1 1 calc R U . . .
C1 C 0.7028(4) 0.0528(3) 0.78999(19) 0.0460(12) Uani 1 1 d . . . . .
H1A H 0.7517 0.0159 0.8107 0.055 Uiso 1 1 calc R U . . .
C2 C 0.6373(5) 0.0087(4) 0.7520(2) 0.0548(13) Uani 1 1 d . . . . .
H2A H 0.6416 -0.0568 0.7467 0.066 Uiso 1 1 calc R U . . .
C3 C 0.5645(5) 0.0639(4) 0.7218(2) 0.0659(16) Uani 1 1 d . . . . .
H3A H 0.5181 0.0356 0.6959 0.079 Uiso 1 1 calc R U . . .
C4 C 0.5603(4) 0.1605(4) 0.7300(2) 0.0579(14) Uani 1 1 d . . . . .
H4A H 0.5116 0.1976 0.7092 0.069 Uiso 1 1 calc R U . . .
C5 C 0.6286(4) 0.2037(3) 0.76900(19) 0.0437(11) Uani 1 1 d . . . . .
C6 C 0.6333(4) 0.3047(3) 0.78200(19) 0.0439(11) Uani 1 1 d . . . . .
C7 C 0.5639(5) 0.3719(4) 0.7581(2) 0.0587(14) Uani 1 1 d . . . . .
H7B H 0.5139 0.3539 0.7309 0.070 Uiso 1 1 calc R U . . .
C8 C 0.5688(5) 0.4650(4) 0.7746(2) 0.0642(16) Uani 1 1 d . . . . .
H8A H 0.5217 0.5100 0.7589 0.077 Uiso 1 1 calc R U . . .
C9 C 0.6441(5) 0.4916(4) 0.8147(2) 0.0602(15) Uani 1 1 d . . . . .
H9A H 0.6469 0.5545 0.8262 0.072 Uiso 1 1 calc R U . . .
C10 C 0.7147(4) 0.4263(3) 0.8376(2) 0.0496(12) Uani 1 1 d . . . . .
H10A H 0.7657 0.4459 0.8640 0.060 Uiso 1 1 calc R U . . .
C11 C 0.7115(4) 0.3305(3) 0.82194(18) 0.0420(11) Uani 1 1 d . . . . .
C12 C 0.8994(5) 0.3169(4) 0.9503(2) 0.0563(14) Uani 1 1 d . . . . .
H12A H 0.8448 0.2911 0.9642 0.068 Uiso 1 1 calc R U . . .
C13 C 0.9736(5) 0.3708(5) 0.9804(2) 0.0706(17) Uani 1 1 d . . . . .
H13A H 0.9692 0.3808 1.0143 0.085 Uiso 1 1 calc R U . . .
C14 C 1.0534(5) 0.4094(5) 0.9603(3) 0.0750(19) Uani 1 1 d . . . . .
H14A H 1.1034 0.4467 0.9801 0.090 Uiso 1 1 calc R U . . .
C15 C 1.0594(4) 0.3930(4) 0.9105(2) 0.0626(15) Uani 1 1 d . . . . .
H15A H 1.1130 0.4198 0.8963 0.075 Uiso 1 1 calc R U . . .
C16 C 0.9850(4) 0.3360(3) 0.88110(19) 0.0448(11) Uani 1 1 d . . . . .
C17 C 0.9852(4) 0.3077(3) 0.8283(2) 0.0440(11) Uani 1 1 d . . . . .
C18 C 1.0624(4) 0.3348(4) 0.8016(2) 0.0576(14) Uani 1 1 d . . . . .
H18A H 1.1165 0.3740 0.8164 0.069 Uiso 1 1 calc R U . . .
C19 C 1.0581(5) 0.3036(5) 0.7533(3) 0.0695(18) Uani 1 1 d . . . . .
H19A H 1.1095 0.3218 0.7350 0.083 Uiso 1 1 calc R U . . .
C20 C 0.9785(6) 0.2455(5) 0.7315(3) 0.0687(17) Uani 1 1 d . . . . .
H20A H 0.9767 0.2237 0.6987 0.082 Uiso 1 1 calc R U . . .
C21 C 0.9015(5) 0.2193(3) 0.7579(2) 0.0497(13) Uani 1 1 d . . . . .
H21A H 0.8477 0.1806 0.7422 0.060 Uiso 1 1 calc R U . . .
C22 C 0.9014(4) 0.2491(3) 0.80788(19) 0.0416(11) Uani 1 1 d . . . . .
C23 C 0.6191(4) 0.2408(4) 0.9163(2) 0.0472(12) Uani 1 1 d . . . . .
H23A H 0.5978 0.2925 0.8952 0.057 Uiso 1 1 calc R U . . .
C24 C 0.5637(4) 0.2193(4) 0.9544(2) 0.0518(14) Uani 1 1 d . . . . .
H24A H 0.5061 0.2556 0.9586 0.062 Uiso 1 1 calc R U . . .
C25 C 0.5948(4) 0.1437(4) 0.98602(19) 0.0483(12) Uani 1 1 d . . . . .
H25A H 0.5589 0.1290 1.0122 0.058 Uiso 1 1 calc R U . . .
C26 C 0.6801(3) 0.0892(3) 0.97872(16) 0.0351(9) Uani 1 1 d . . . . .
C27 C 0.7329(3) 0.1146(3) 0.93899(16) 0.0343(9) Uani 1 1 d . . . . .
C28 C 0.8229(3) 0.0629(3) 0.92958(16) 0.0324(9) Uani 1 1 d . . . . .
C29 C 0.8600(3) -0.0178(3) 0.95845(16) 0.0340(9) Uani 1 1 d . . . . .
C30 C 0.9469(3) -0.0649(3) 0.94627(18) 0.0403(10) Uani 1 1 d . . . . .
H30A H 0.9730 -0.1186 0.9646 0.048 Uiso 1 1 calc R U . . .
C31 C 0.9933(4) -0.0328(3) 0.90805(19) 0.0460(12) Uani 1 1 d . . . . .
H31A H 1.0508 -0.0645 0.8997 0.055 Uiso 1 1 calc R U . . .
C32 C 0.9537(4) 0.0489(3) 0.88104(19) 0.0442(11) Uani 1 1 d . . . . .
H32A H 0.9868 0.0715 0.8553 0.053 Uiso 1 1 calc R U . . .
C33 C 0.8045(4) -0.0439(3) 0.99843(17) 0.0379(10) Uani 1 1 d . . . . .
C34 C 0.7200(4) 0.0088(3) 1.00739(17) 0.0370(10) Uani 1 1 d . . . . .
C35 C 0.7510(4) -0.1102(3) 1.06080(18) 0.0420(11) Uani 1 1 d . . . . .
C36 C 0.7325(4) -0.1733(4) 1.1031(2) 0.0466(12) Uani 1 1 d . . . . .
C37 C 0.7372(4) -0.1330(5) 1.1517(2) 0.0548(15) Uani 1 1 d . . . . .
C38 C 0.7735(5) -0.0396(5) 1.1643(2) 0.0670(16) Uani 1 1 d . . . . .
H38A H 0.7954 -0.0011 1.1398 0.080 Uiso 1 1 calc R U . . .
C39 C 0.7765(6) -0.0056(6) 1.2119(3) 0.091(2) Uani 1 1 d . . . . .
H39A H 0.8004 0.0561 1.2199 0.109 Uiso 1 1 calc R U . . .
C40 C 0.7428(7) -0.0648(9) 1.2500(3) 0.105(3) Uani 1 1 d . . . . .
H40A H 0.7450 -0.0410 1.2825 0.126 Uiso 1 1 calc R U . . .
C41 C 0.7093(7) -0.1512(9) 1.2393(3) 0.102(3) Uani 1 1 d . . . . .
H41A H 0.6879 -0.1883 1.2645 0.122 Uiso 1 1 calc R U . . .
C42 C 0.7047(5) -0.1898(6) 1.1905(2) 0.0699(19) Uani 1 1 d . . . . .
C43 C 0.6683(6) -0.2819(6) 1.1784(3) 0.082(2) Uani 1 1 d . . . . .
H43A H 0.6439 -0.3175 1.2033 0.098 Uiso 1 1 calc R U . . .
C44 C 0.6664(5) -0.3233(5) 1.1317(3) 0.0700(19) Uani 1 1 d . . . . .
C45 C 0.6340(6) -0.4198(6) 1.1197(4) 0.101(3) Uani 1 1 d . . . . .
H45A H 0.6118 -0.4575 1.1444 0.121 Uiso 1 1 calc R U . . .
C46 C 0.6348(7) -0.4569(6) 1.0740(4) 0.108(3) Uani 1 1 d . . . . .
H46A H 0.6139 -0.5200 1.0676 0.129 Uiso 1 1 calc R U . . .
C47 C 0.6663(6) -0.4030(5) 1.0357(3) 0.087(2) Uani 1 1 d . . . . .
H47A H 0.6656 -0.4302 1.0040 0.105 Uiso 1 1 calc R U . . .
C48 C 0.6978(5) -0.3114(4) 1.0442(3) 0.0622(16) Uani 1 1 d . . . . .
H48A H 0.7175 -0.2760 1.0180 0.075 Uiso 1 1 calc R U . . .
C49 C 0.7013(4) -0.2682(4) 1.0925(2) 0.0529(14) Uani 1 1 d . . . . .
C50 C 0.4891(7) 0.3122(9) 0.0880(4) 0.146(4) Uani 1 1 d . . . . .
H50A H 0.4784 0.3760 0.0994 0.175 Uiso 1 1 calc R U . . .
H50B H 0.5431 0.2818 0.1113 0.175 Uiso 1 1 calc R U . . .
H50C H 0.5088 0.3148 0.0552 0.175 Uiso 1 1 calc R U . . .
C51 C 0.3964(8) 0.2594(7) 0.0854(3) 0.095(3) Uani 1 1 d . . . . .
C52 C 0.2196(9) 0.2621(9) 0.0942(5) 0.148(5) Uani 1 1 d D U . . .
H52A H 0.2276 0.2048 0.1149 0.178 Uiso 0.44(2) 1 calc R U P A 1
H52B H 0.1921 0.2441 0.0597 0.178 Uiso 0.44(2) 1 calc R U P A 1
H52C H 0.2161 0.2108 0.0696 0.178 Uiso 0.56(2) 1 calc R U P A 2
H52D H 0.1646 0.3072 0.0820 0.178 Uiso 0.56(2) 1 calc R U P A 2
C53 C 0.1511(14) 0.329(2) 0.1130(13) 0.189(19) Uani 0.44(2) 1 d D U P A 1
H53A H 0.1280 0.3760 0.0875 0.227 Uiso 0.44(2) 1 calc R U P A 1
H53B H 0.1875 0.3603 0.1426 0.227 Uiso 0.44(2) 1 calc R U P A 1
H53C H 0.0921 0.2954 0.1214 0.227 Uiso 0.44(2) 1 calc R U P A 1
C53A C 0.2000(18) 0.222(2) 0.1416(5) 0.174(16) Uani 0.56(2) 1 d D U P A 2
H53D H 0.1753 0.1577 0.1362 0.208 Uiso 0.56(2) 1 calc R U P A 2
H53E H 0.1487 0.2602 0.1542 0.208 Uiso 0.56(2) 1 calc R U P A 2
H53F H 0.2632 0.2224 0.1657 0.208 Uiso 0.56(2) 1 calc R U P A 2
C54 C 0.4940(6) -0.0008(7) 0.1393(3) 0.107(3) Uani 1 1 d . . . . .
H54A H 0.5042 -0.0686 0.1428 0.128 Uiso 1 1 calc R U . . .
H54B H 0.4222 0.0141 0.1392 0.128 Uiso 1 1 calc R U . . .
H54C H 0.5361 0.0313 0.1671 0.128 Uiso 1 1 calc R U . . .

loop_
_atom_site_aniso_label
_atom_site_aniso_U_11
_atom_site_aniso_U_22
_atom_site_aniso_U_33
_atom_site_aniso_U_23
_atom_site_aniso_U_13
_atom_site_aniso_U_12
Ir1 0.04121(12) 0.03414(10) 0.03201(11) 0.00170(7) 0.00794(7) 0.00145(8)
P1 0.0866(14) 0.0780(12) 0.0615(11) -0.0162(9) -0.0057(10) 0.0270(11)
F1 0.216(8) 0.160(6) 0.168(7) 0.049(4) 0.102(6) 0.111(6)
F2 0.144(5) 0.113(4) 0.090(4) 0.004(3) -0.038(3) 0.018(3)
F3 0.286(10) 0.273(9) 0.109(5) -0.008(6) 0.078(6) 0.150(9)
F4 0.239(7) 0.175(5) 0.078(3) 0.002(4) -0.010(4) 0.133(5)
F5 0.232(8) 0.189(6) 0.110(5) 0.000(4) -0.036(5) -0.108(6)
F6 0.261(10) 0.144(6) 0.308(11) 0.046(7) -0.118(9) -0.098(6)
O1 0.147(6) 0.114(5) 0.160(7) -0.042(5) -0.006(5) 0.027(5)
O2 0.093(4) 0.117(4) 0.149(6) -0.061(4) 0.041(4) -0.019(4)
O3 0.096(4) 0.108(3) 0.089(4) 0.016(3) 0.050(3) 0.032(3)
N1 0.043(2) 0.0385(19) 0.034(2) 0.0030(16) 0.0111(17) -0.0032(18)
N2 0.049(2) 0.0385(19) 0.040(2) 0.0025(17) 0.0040(19) 0.0070(18)
N3 0.038(2) 0.0381(19) 0.034(2) 0.0003(16) 0.0088(17) 0.0048(17)
N4 0.036(2) 0.046(2) 0.037(2) -0.0020(17) 0.0070(17) 0.0042(18)
N5 0.046(2) 0.044(2) 0.037(2) 0.0069(17) 0.0111(18) 0.0028(18)
N6 0.043(2) 0.050(2) 0.037(2) 0.0082(17) 0.0148(18) 0.0076(19)
C1 0.056(3) 0.039(2) 0.045(3) 0.000(2) 0.015(2) -0.003(2)
C2 0.067(4) 0.047(3) 0.052(3) -0.007(2) 0.012(3) -0.011(3)
C3 0.073(4) 0.069(4) 0.053(4) -0.011(3) 0.003(3) -0.021(3)
C4 0.057(3) 0.065(3) 0.046(3) 0.001(3) -0.005(3) -0.004(3)
C5 0.044(3) 0.049(3) 0.039(3) 0.004(2) 0.010(2) -0.006(2)
C6 0.049(3) 0.044(2) 0.039(3) 0.006(2) 0.011(2) 0.001(2)
C7 0.054(3) 0.056(3) 0.063(4) 0.010(3) 0.001(3) -0.001(3)
C8 0.056(3) 0.054(3) 0.081(4) 0.022(3) 0.007(3) 0.015(3)
C9 0.073(4) 0.041(3) 0.069(4) 0.012(3) 0.019(3) 0.012(3)
C10 0.061(3) 0.044(3) 0.044(3) 0.003(2) 0.009(3) 0.000(2)
C11 0.048(3) 0.041(2) 0.041(3) 0.008(2) 0.019(2) 0.001(2)
C12 0.066(4) 0.058(3) 0.046(3) -0.010(3) 0.012(3) 0.005(3)
C13 0.078(4) 0.079(4) 0.054(4) -0.022(3) 0.007(3) 0.003(4)
C14 0.060(4) 0.076(4) 0.083(5) -0.034(4) -0.007(3) 0.001(3)
C15 0.050(3) 0.057(3) 0.077(4) -0.011(3) 0.001(3) 0.000(3)
C16 0.041(3) 0.040(2) 0.050(3) 0.001(2) -0.001(2) 0.003(2)
C17 0.040(3) 0.044(2) 0.047(3) 0.006(2) 0.004(2) 0.007(2)
C18 0.039(3) 0.065(3) 0.069(4) 0.015(3) 0.011(3) -0.003(3)
C19 0.060(4) 0.084(4) 0.071(5) 0.015(3) 0.030(4) -0.001(3)
C20 0.081(5) 0.083(4) 0.049(4) 0.000(3) 0.028(3) -0.003(4)
C21 0.058(3) 0.054(3) 0.040(3) -0.001(2) 0.017(3) -0.005(3)
C22 0.045(3) 0.036(2) 0.043(3) 0.001(2) 0.006(2) 0.000(2)
C23 0.046(3) 0.055(3) 0.043(3) 0.012(2) 0.011(2) 0.018(2)
C24 0.048(3) 0.064(3) 0.046(3) 0.009(2) 0.016(2) 0.025(3)
C25 0.045(3) 0.061(3) 0.042(3) 0.004(2) 0.017(2) 0.009(2)
C26 0.032(2) 0.041(2) 0.032(2) 0.0000(18) 0.0047(18) 0.0000(19)
C27 0.035(2) 0.037(2) 0.031(2) -0.0028(18) 0.0044(19) 0.0011(19)
C28 0.035(2) 0.034(2) 0.029(2) -0.0028(17) 0.0064(18) -0.0009(18)
C29 0.032(2) 0.037(2) 0.034(2) -0.0032(18) 0.0062(19) -0.0021(19)
C30 0.038(3) 0.038(2) 0.046(3) 0.004(2) 0.009(2) 0.006(2)
C31 0.039(3) 0.048(3) 0.055(3) -0.001(2) 0.019(2) 0.011(2)
C32 0.045(3) 0.046(3) 0.046(3) 0.002(2) 0.018(2) 0.002(2)
C33 0.037(2) 0.042(2) 0.034(2) 0.0018(19) 0.0050(19) 0.001(2)
C34 0.037(2) 0.043(2) 0.032(2) -0.0003(19) 0.0084(19) 0.000(2)
C35 0.042(3) 0.046(2) 0.040(3) 0.006(2) 0.011(2) 0.000(2)
C36 0.036(3) 0.058(3) 0.048(3) 0.019(2) 0.012(2) 0.011(2)
C37 0.037(3) 0.087(4) 0.042(3) 0.018(3) 0.011(2) 0.011(3)
C38 0.061(4) 0.097(5) 0.044(3) -0.004(3) 0.014(3) -0.004(4)
C39 0.077(5) 0.141(7) 0.054(4) -0.021(4) 0.010(4) -0.003(5)
C40 0.090(6) 0.182(9) 0.043(4) -0.009(5) 0.014(4) 0.018(7)
C41 0.083(6) 0.178(9) 0.048(4) 0.030(5) 0.022(4) 0.025(7)
C42 0.047(3) 0.110(5) 0.055(4) 0.038(4) 0.015(3) 0.020(4)
C43 0.065(4) 0.111(6) 0.073(5) 0.055(4) 0.023(4) 0.017(4)
C44 0.057(4) 0.069(4) 0.085(5) 0.043(4) 0.014(3) 0.009(3)
C45 0.082(5) 0.077(5) 0.148(8) 0.059(5) 0.029(6) 0.002(4)
C46 0.103(7) 0.058(4) 0.165(10) 0.023(5) 0.030(7) 0.001(4)
C47 0.080(5) 0.057(4) 0.126(7) -0.001(4) 0.021(5) 0.003(4)
C48 0.058(4) 0.052(3) 0.078(4) 0.009(3) 0.013(3) 0.009(3)
C49 0.047(3) 0.055(3) 0.058(4) 0.024(3) 0.011(3) 0.008(3)
C50 0.077(6) 0.256(13) 0.110(8) -0.032(8) 0.029(6) -0.062(8)
C51 0.111(7) 0.107(6) 0.065(5) -0.008(5) 0.009(5) -0.005(6)
C52 0.120(9) 0.172(10) 0.162(11) -0.059(8) 0.053(9) -0.082(8)
C53 0.040(11) 0.37(5) 0.15(3) -0.09(3) 0.017(13) -0.028(16)
C53A 0.12(2) 0.32(5) 0.083(11) -0.087(13) 0.015(13) -0.07(2)
C54 0.088(5) 0.167(8) 0.076(5) -0.010(5) 0.042(5) -0.002(6)

loop_
_atom_type_symbol
_atom_type_description
_atom_type_scat_dispersion_real
_atom_type_scat_dispersion_imag
_atom_type_scat_source
C C 0.0033 0.0016 'International Tables Vol C Tables 4.2.6.8 and 6.1.1.4'
H H 0.0000 0.0000 'International Tables Vol C Tables 4.2.6.8 and 6.1.1.4'
N N 0.0061 0.0033 'International Tables Vol C Tables 4.2.6.8 and 6.1.1.4'
O O 0.0106 0.0060 'International Tables Vol C Tables 4.2.6.8 and 6.1.1.4'
F F 0.0171 0.0103 'International Tables Vol C Tables 4.2.6.8 and 6.1.1.4'
P P 0.1023 0.0942 'International Tables Vol C Tables 4.2.6.8 and 6.1.1.4'
Ir Ir -1.4442 7.9887 'International Tables Vol C Tables 4.2.6.8 and 6.1.1.4'

loop_
_geom_angle_atom_site_label_1
_geom_angle_atom_site_label_2
_geom_angle_atom_site_label_3
_geom_angle
C22 Ir1 C11 88.69(19)
C22 Ir1 N2 80.31(19)
C11 Ir1 N2 96.86(19)
C22 Ir1 N1 93.82(18)
C11 Ir1 N1 79.77(18)
N2 Ir1 N1 173.34(15)
C22 Ir1 N4 174.62(18)
C11 Ir1 N4 94.41(16)
N2 Ir1 N4 94.93(16)
N1 Ir1 N4 91.07(14)
C22 Ir1 N3 99.54(17)
C11 Ir1 N3 171.18(16)
N2 Ir1 N3 87.72(14)
N1 Ir1 N3 96.40(14)
N4 Ir1 N3 77.64(14)
F6 P1 F3 89.0(6)
F6 P1 F1 95.9(6)
F3 P1 F1 174.2(6)
F6 P1 F4 91.3(4)
F3 P1 F4 89.7(4)
F1 P1 F4 87.0(4)
F6 P1 F5 176.2(4)
F3 P1 F5 90.9(6)
F1 P1 F5 84.5(5)
F4 P1 F5 92.6(4)
F6 P1 F2 90.0(4)
F3 P1 F2 90.7(4)
F1 P1 F2 92.6(4)
F4 P1 F2 178.7(4)
F5 P1 F2 86.2(3)
C51 O2 C52 118.4(8)
C54 O3 H3B 106.7
C5 N1 C1 119.3(4)
C5 N1 Ir1 115.9(3)
C1 N1 Ir1 124.8(3)
C12 N2 C16 119.7(5)
C12 N2 Ir1 125.1(4)
C16 N2 Ir1 115.2(3)
C32 N3 C28 119.2(4)
C32 N3 Ir1 127.4(3)
C28 N3 Ir1 113.3(3)
C23 N4 C27 118.8(4)
C23 N4 Ir1 126.7(3)
C27 N4 Ir1 114.4(3)
C35 N5 C33 103.4(4)
C35 N6 C34 107.4(4)
C35 N6 H6A 126.3
C34 N6 H6A 126.3
N1 C1 C2 122.8(5)
N1 C1 H1A 118.6
C2 C1 H1A 118.6
C1 C2 C3 118.2(5)
C1 C2 H2A 120.9
C3 C2 H2A 120.9
C4 C3 C2 120.0(5)
C4 C3 H3A 120.0
C2 C3 H3A 120.0
C3 C4 C5 120.6(6)
C3 C4 H4A 119.7
C5 C4 H4A 119.7
N1 C5 C4 119.2(5)
N1 C5 C6 114.1(4)
C4 C5 C6 126.7(5)
C7 C6 C11 121.1(5)
C7 C6 C5 123.3(5)
C11 C6 C5 115.5(5)
C8 C7 C6 120.1(6)
C8 C7 H7B 119.9
C6 C7 H7B 119.9
C7 C8 C9 119.6(5)
C7 C8 H8A 120.2
C9 C8 H8A 120.2
C10 C9 C8 120.6(5)
C10 C9 H9A 119.7
C8 C9 H9A 119.7
C9 C10 C11 121.2(5)
C9 C10 H10A 119.4
C11 C10 H10A 119.4
C6 C11 C10 117.2(5)
C6 C11 Ir1 114.6(3)
C10 C11 Ir1 128.0(4)
N2 C12 C13 121.7(6)
N2 C12 H12A 119.1
C13 C12 H12A 119.1
C14 C13 C12 119.5(6)
C14 C13 H13A 120.2
C12 C13 H13A 120.2
C15 C14 C13 119.5(6)
C15 C14 H14A 120.3
C13 C14 H14A 120.3
C14 C15 C16 120.0(6)
C14 C15 H15A 120.0
C16 C15 H15A 120.0
N2 C16 C15 119.6(5)
N2 C16 C17 114.6(4)
C15 C16 C17 125.8(5)
C18 C17 C22 123.0(5)
C18 C17 C16 122.9(5)
C22 C17 C16 114.1(4)
C19 C18 C17 119.3(6)
C19 C18 H18A 120.4
C17 C18 H18A 120.4
C18 C19 C20 120.3(6)
C18 C19 H19A 119.9
C20 C19 H19A 119.9
C19 C20 C21 120.5(6)
C19 C20 H20A 119.8
C21 C20 H20A 119.8
C20 C21 C22 122.0(6)
C20 C21 H21A 119.0
C22 C21 H21A 119.0
C17 C22 C21 115.0(5)
C17 C22 Ir1 115.7(4)
C21 C22 Ir1 129.3(4)
N4 C23 C24 122.8(5)
N4 C23 H23A 118.6
C24 C23 H23A 118.6
C25 C24 C23 119.3(5)
C25 C24 H24A 120.4
C23 C24 H24A 120.4
C24 C25 C26 119.7(4)
C24 C25 H25A 120.1
C26 C25 H25A 120.1
C25 C26 C27 118.2(4)
C25 C26 C34 126.2(4)
C27 C26 C34 115.5(4)
N4 C27 C26 121.3(4)
N4 C27 C28 117.1(4)
C26 C27 C28 121.6(4)
N3 C28 C29 121.1(4)
N3 C28 C27 117.4(4)
C29 C28 C27 121.5(4)
C30 C29 C28 117.8(4)
C30 C29 C33 125.9(4)
C28 C29 C33 116.3(4)
C31 C30 C29 120.4(4)
C31 C30 H30A 119.8
C29 C30 H30A 119.8
C30 C31 C32 119.2(4)
C30 C31 H31A 120.4
C32 C31 H31A 120.4
N3 C32 C31 122.2(4)
N3 C32 H32A 118.9
C31 C32 H32A 118.9
C34 C33 N5 110.8(4)
C34 C33 C29 120.8(4)
N5 C33 C29 128.3(4)
N6 C34 C33 105.2(4)
N6 C34 C26 130.6(4)
C33 C34 C26 124.2(4)
N5 C35 N6 113.2(4)
N5 C35 C36 127.2(4)
N6 C35 C36 119.6(4)
C49 C36 C37 122.0(5)
C49 C36 C35 119.0(5)
C37 C36 C35 118.7(5)
C38 C37 C36 123.5(5)
C38 C37 C42 117.9(6)
C36 C37 C42 118.6(6)
C39 C38 C37 120.4(6)
C39 C38 H38A 119.8
C37 C38 H38A 119.8
C38 C39 C40 120.2(8)
C38 C39 H39A 119.9
C40 C39 H39A 119.9
C41 C40 C39 120.6(8)
C41 C40 H40A 119.7
C39 C40 H40A 119.7
C40 C41 C42 121.4(8)
C40 C41 H41A 119.3
C42 C41 H41A 119.3
C43 C42 C41 122.0(7)
C43 C42 C37 118.4(6)
C41 C42 C37 119.6(8)
C44 C43 C42 123.6(6)
C44 C43 H43A 118.2
C42 C43 H43A 118.2
C43 C44 C45 124.0(7)
C43 C44 C49 118.8(7)
C45 C44 C49 117.2(7)
C46 C45 C44 121.6(7)
C46 C45 H45A 119.2
C44 C45 H45A 119.2
C45 C46 C47 121.3(8)
C45 C46 H46A 119.4
C47 C46 H46A 119.4
C48 C47 C46 120.4(8)
C48 C47 H47A 119.8
C46 C47 H47A 119.8
C47 C48 C49 121.2(6)
C47 C48 H48A 119.4
C49 C48 H48A 119.4
C36 C49 C48 123.3(5)
C36 C49 C44 118.4(6)
C48 C49 C44 118.3(6)
C51 C50 H50A 109.5
C51 C50 H50B 109.5
H50A C50 H50B 109.5
C51 C50 H50C 109.5
H50A C50 H50C 109.5
H50B C50 H50C 109.5
O1 C51 O2 119.0(9)
O1 C51 C50 126.3(10)
O2 C51 C50 114.7(9)
O2 C52 C53 106.4(12)
O2 C52 C53A 115.2(13)
O2 C52 H52A 110.5
C53 C52 H52A 110.5
O2 C52 H52B 110.5
C53 C52 H52B 110.5
H52A C52 H52B 108.6
O2 C52 H52C 108.5
C53A C52 H52C 108.5
O2 C52 H52D 108.5
C53A C52 H52D 108.5
H52C C52 H52D 107.5
C52 C53 H53A 109.5
C52 C53 H53B 109.5
H53A C53 H53B 109.5
C52 C53 H53C 109.5
H53A C53 H53C 109.5
H53B C53 H53C 109.5
C52 C53A H53D 109.5
C52 C53A H53E 109.5
H53D C53A H53E 109.5
C52 C53A H53F 109.5
H53D C53A H53F 109.5
H53E C53A H53F 109.5
O3 C54 H54A 109.5
O3 C54 H54B 109.5
H54A C54 H54B 109.5
O3 C54 H54C 109.5
H54A C54 H54C 109.5
H54B C54 H54C 109.5

loop_
_geom_bond_atom_site_label_1
_geom_bond_atom_site_label_2
_geom_bond_distance
Ir1 C22 2.001(5)
Ir1 C11 2.020(5)
Ir1 N2 2.049(4)
Ir1 N1 2.050(4)
Ir1 N4 2.136(4)
Ir1 N3 2.156(4)
P1 F6 1.515(7)
P1 F3 1.515(6)
P1 F1 1.542(6)
P1 F4 1.559(5)
P1 F5 1.568(6)
P1 F2 1.583(5)
O1 C51 1.193(11)
O2 C51 1.337(11)
O2 C52 1.410(10)
O3 C54 1.381(7)
O3 H3B 0.8498
N1 C5 1.358(6)
N1 C1 1.365(6)
N2 C12 1.337(6)
N2 C16 1.366(6)
N3 C32 1.320(5)
N3 C28 1.371(5)
N4 C23 1.333(6)
N4 C27 1.365(6)
N5 C35 1.323(6)
N5 C33 1.391(6)
N6 C35 1.351(6)
N6 C34 1.364(5)
N6 H6A 0.8600
C1 C2 1.363(7)
C1 H1A 0.9300
C2 C3 1.378(8)
C2 H2A 0.9300
C3 C4 1.369(8)
C3 H3A 0.9300
C4 C5 1.395(7)
C4 H4A 0.9300
C5 C6 1.451(6)
C6 C7 1.386(7)
C6 C11 1.399(7)
C7 C8 1.372(8)
C7 H7B 0.9300
C8 C9 1.382(8)
C8 H8A 0.9300
C9 C10 1.368(7)
C9 H9A 0.9300
C10 C11 1.402(7)
C10 H10A 0.9300
C12 C13 1.378(8)
C12 H12A 0.9300
C13 C14 1.363(9)
C13 H13A 0.9300
C14 C15 1.371(8)
C14 H14A 0.9300
C15 C16 1.393(7)
C15 H15A 0.9300
C16 C17 1.471(7)
C17 C18 1.385(7)
C17 C22 1.402(7)
C18 C19 1.358(9)
C18 H18A 0.9300
C19 C20 1.371(10)
C19 H19A 0.9300
C20 C21 1.372(8)
C20 H20A 0.9300
C21 C22 1.405(7)
C21 H21A 0.9300
C23 C24 1.381(7)
C23 H23A 0.9300
C24 C25 1.373(7)
C24 H24A 0.9300
C25 C26 1.390(6)
C25 H25A 0.9300
C26 C27 1.408(6)
C26 C34 1.411(6)
C27 C28 1.438(6)
C28 C29 1.407(6)
C29 C30 1.396(6)
C29 C33 1.438(6)
C30 C31 1.351(6)
C30 H30A 0.9300
C31 C32 1.404(7)
C31 H31A 0.9300
C32 H32A 0.9300
C33 C34 1.380(6)
C35 C36 1.488(6)
C36 C49 1.403(8)
C36 C37 1.412(7)
C37 C38 1.410(9)
C37 C42 1.428(7)
C38 C39 1.356(8)
C38 H38A 0.9300
C39 C40 1.441(12)
C39 H39A 0.9300
C40 C41 1.299(12)
C40 H40A 0.9300
C41 C42 1.410(11)
C41 H41A 0.9300
C42 C43 1.391(11)
C43 C44 1.377(10)
C43 H43A 0.9300
C44 C45 1.434(11)
C44 C49 1.436(8)
C45 C46 1.333(11)
C45 H45A 0.9300
C46 C47 1.390(11)
C46 H46A 0.9300
C47 C48 1.352(9)
C47 H47A 0.9300
C48 C49 1.425(9)
C48 H48A 0.9300
C50 C51 1.408(12)
C50 H50A 0.9600
C50 H50B 0.9600
C50 H50C 0.9600
C52 C53 1.442(14)
C52 C53A 1.449(13)
C52 H52A 0.9700
C52 H52B 0.9700
C52 H52C 0.9700
C52 H52D 0.9700
C53 H53A 0.9600
C53 H53B 0.9600
C53 H53C 0.9600
C53A H53D 0.9600
C53A H53E 0.9600
C53A H53F 0.9600
C54 H54A 0.9600
C54 H54B 0.9600
C54 H54C 0.9600
